data_7003342
loop_
_publ_author_name
'Singh, Anupam'
'Anandhi, U.'
'Cinellu, Maria Agostina'
'Sharp, Paul R.'

_publ_section_title
;
 Diimine supported group 10 hydroxo, oxo, amido, and imido complexes
;
_journal_issue 17
_journal_name_full 'Dalton Transactions'
_journal_page_first 2314
_journal_page_last 2327
_journal_paper_doi 10.1039/b715663d
_journal_year 2008
_chemical_formula_moiety 'C73 H83 N4 O2 Pt2 1+, C F3 O3 S 1-, C H2 Cl2, 0.5 (C7 H8)'
_chemical_formula_sum 'C78.5 H89 Cl2 F3 N4 O5 Pt2 S'
_chemical_formula_weight 1718.68
_chemical_name_systematic
;
?
;
_space_group_IT_number 14
_symmetry_cell_setting monoclinic
_symmetry_space_group_name_Hall '-P 2ybc'
_symmetry_space_group_name_H-M 'P 1 21/c 1'
_atom_sites_solution_hydrogens geom
_atom_sites_solution_primary direct
_atom_sites_solution_secondary difmap
_audit_creation_method SHELXL-97
_cell_angle_alpha 90.00
_cell_angle_beta 99.362(4)
_cell_angle_gamma 90.00
_cell_formula_units_Z 4
_cell_length_a 16.346(3)
_cell_length_b 28.541(6)
_cell_length_c 15.987(3)
_cell_measurement_reflns_used 844
_cell_measurement_temperature 173(2)
_cell_measurement_theta_max 18.50
_cell_measurement_theta_min 2.41
_cell_volume 7359(2)
_computing_cell_refinement 'SMART (Bruker, 1998)'
_computing_data_collection 'SMART (Bruker, 1998)'
_computing_data_reduction 'SAINT (Bruker, 1998)'
_computing_molecular_graphics
;
L. J. Barbour, X-Seed - Graphical Interface to
SHELX-97 and POV-Ray, 1999
ORTEP (Johnson, 1976), ORTEP 3 for Windows (L. J. Farrugia, 1997)
;
_computing_publication_material 'CIFTAB (Sheldrick, 1997)'
_computing_structure_refinement
;
SHELXL-97 (Sheldrick, 1997), L. J. Barbour, X-Seed - Graphical Interface to
SHELX-97 and POV-Ray, 1999
;
_computing_structure_solution 'SHELXS-97 (Sheldrick, 1990)'
_diffrn_ambient_temperature 173(2)
_diffrn_measured_fraction_theta_full 0.991
_diffrn_measured_fraction_theta_max 0.991
_diffrn_measurement_device_type 'CCD area detector'
_diffrn_measurement_method 'phi and omega scans'
_diffrn_radiation_monochromator graphite
_diffrn_radiation_source 'fine-focus sealed tube'
_diffrn_radiation_type MoK\a
_diffrn_radiation_wavelength 0.71073
_diffrn_reflns_av_R_equivalents 0.2689
_diffrn_reflns_av_sigmaI/netI 0.2998
_diffrn_reflns_limit_h_max 20
_diffrn_reflns_limit_h_min -20
_diffrn_reflns_limit_k_max 36
_diffrn_reflns_limit_k_min -36
_diffrn_reflns_limit_l_max 17
_diffrn_reflns_limit_l_min -20
_diffrn_reflns_number 67494
_diffrn_reflns_theta_full 27.22
_diffrn_reflns_theta_max 27.22
_diffrn_reflns_theta_min 1.45
_diffrn_standards_decay_% 0.0
_exptl_absorpt_coefficient_mu 3.959
_exptl_absorpt_correction_T_max 0.9615
_exptl_absorpt_correction_T_min 0.3830
_exptl_absorpt_correction_type multi-scan
_exptl_absorpt_process_details
;
Data were corrected for decay and absorption using the program SADABS
based on the method of R.H. Blessing (Acta Cryst. A51, 33-38, 1995).
;
_exptl_crystal_colour orange
_exptl_crystal_density_diffrn 1.551
_exptl_crystal_density_method 'not measured'
_exptl_crystal_description Plate
_exptl_crystal_F_000 3444
_exptl_crystal_size_max 0.30
_exptl_crystal_size_mid 0.20
_exptl_crystal_size_min 0.01
_refine_diff_density_max 2.413
_refine_diff_density_min -1.248
_refine_diff_density_rms 0.273
_refine_ls_extinction_coef 0.00232(15)
_refine_ls_extinction_expression Fc^*^=kFc[1+0.001xFc^2^\l^3^/sin(2\q)]^-1/4^
_refine_ls_extinction_method SHELXL
_refine_ls_goodness_of_fit_ref 1.002
_refine_ls_hydrogen_treatment noref
_refine_ls_matrix_type full
_refine_ls_number_parameters 821
_refine_ls_number_reflns 16297
_refine_ls_number_restraints 30
_refine_ls_restrained_S_all 1.001
_refine_ls_R_factor_all 0.2518
_refine_ls_R_factor_gt 0.0727
_refine_ls_shift/su_max 0.046
_refine_ls_shift/su_mean 0.001
_refine_ls_structure_factor_coef Fsqd
_refine_ls_weighting_details 'calc w=1/[\s^2^(Fo^2^)+(0.1021P)^2^+0.0000P] where P=(Fo^2^+2Fc^2^)/3'
_refine_ls_weighting_scheme calc
_refine_ls_wR_factor_gt 0.1582
_refine_ls_wR_factor_ref 0.2475
_reflns_number_gt 6309
_reflns_number_total 16297
_reflns_threshold_expression >2sigma(I)
_cod_data_source_file b715663d.txt
_cod_data_source_block OxoHydroxo_(6)
_cod_depositor_comments
;
The following automatic conversions were performed:
'_symmetry_cell_setting' value 'Monoclinic' changed to 'monoclinic'
according to '/home/saulius/struct/CIF-dictionaries/cif_core.dic'
dictionary named 'cif_core.dic' version 2.4.1 from 2010-06-29.

Automatic conversion script
Id: cif_fix_enum 1527 2010-12-29 10:47:43Z saulius 
;
_cod_original_sg_symbol_H-M 'P2(1)/c '
_cod_original_formula_sum 'C78.50 H89 Cl2 F3 N4 O5 Pt2 S'
_cod_database_code 7003342

loop_
_symmetry_equiv_pos_as_xyz
'x, y, z'
'-x, y+1/2, -z+1/2'
'-x, -y, -z'
'x, -y-1/2, z-1/2'

loop_
_atom_site_label
_atom_site_type_symbol
_atom_site_fract_x
_atom_site_fract_y
_atom_site_fract_z
_atom_site_U_iso_or_equiv
_atom_site_adp_type
_atom_site_occupancy
_atom_site_symmetry_multiplicity
_atom_site_calc_flag
_atom_site_refinement_flags
_atom_site_disorder_assembly
_atom_site_disorder_group
Pt1 Pt 0.42447(4) 0.09928(2) 0.33699(4) 0.0311(2) Uani 1 1 d . . .
Pt2 Pt 0.59121(4) 0.15042(2) 0.37384(4) 0.0301(2) Uani 1 1 d . . .
N4 N 0.7045(8) 0.1406(4) 0.3496(8) 0.027(3) Uani 1 1 d . . .
C32 C 0.5142(10) -0.0175(5) 0.3757(11) 0.038(4) Uani 1 1 d . . .
H32 H 0.4847 0.0097 0.3964 0.045 Uiso 1 1 calc R . .
C54 C 0.4956(15) 0.2996(7) 0.4757(16) 0.078(7) Uani 1 1 d . . .
H54 H 0.4522 0.3193 0.4490 0.093 Uiso 1 1 calc R . .
N2 N 0.3826(8) 0.0387(4) 0.2840(8) 0.033(3) Uani 1 1 d . . .
C3 C 0.3077(9) 0.0288(5) 0.2929(10) 0.028(4) Uani 1 1 d . . .
C67 C 0.7908(10) 0.0702(5) 0.3851(10) 0.031(4) Uani 1 1 d . . .
C26 C 0.4293(11) 0.0085(5) 0.2378(11) 0.038(4) Uani 1 1 d . . .
C44 C 0.8568(13) 0.3260(7) 0.4400(13) 0.060(6) Uani 1 1 d . . .
H44 H 0.8600 0.3567 0.4635 0.072 Uiso 1 1 calc R . .
C6 C 0.1079(12) -0.0661(6) 0.2320(12) 0.052(5) Uani 1 1 d . . .
H6 H 0.0615 -0.0864 0.2204 0.062 Uiso 1 1 calc R . .
O1 O 0.5420(6) 0.0922(4) 0.3285(7) 0.042(3) Uani 1 1 d . . .
C51 C 0.6249(12) 0.2416(6) 0.5560(11) 0.048(5) Uani 1 1 d . . .
C41 C 0.9691(12) 0.1955(8) 0.3018(14) 0.069(6) Uani 1 1 d . . .
H41 H 1.0120 0.1809 0.2778 0.083 Uiso 1 1 calc R . .
C12 C 0.1726(10) 0.0057(5) 0.2815(9) 0.033(4) Uani 1 1 d . . .
C39 C 0.7516(9) 0.1772(4) 0.3604(9) 0.024(4) Uani 1 1 d . . .
O2 O 0.4727(8) 0.1601(4) 0.3897(9) 0.054(4) Uani 1 1 d . . .
N3 N 0.6437(8) 0.2105(4) 0.4176(8) 0.034(3) Uani 1 1 d . . .
C70 C 0.7181(13) 0.1276(7) 0.1089(13) 0.068(6) Uani 1 1 d . . .
H70A H 0.6845 0.1469 0.0658 0.102 Uiso 1 1 calc R . .
H70B H 0.7393 0.1004 0.0818 0.102 Uiso 1 1 calc R . .
H70C H 0.7647 0.1461 0.1380 0.102 Uiso 1 1 calc R . .
C2 C 0.2626(10) 0.0665(6) 0.3228(10) 0.033(4) Uani 1 1 d . . .
N1 N 0.3038(8) 0.1054(4) 0.3447(8) 0.033(3) Uani 1 1 d . . .
C21 C 0.2789(14) 0.2014(9) 0.1519(19) 0.125(12) Uani 1 1 d . . .
H21A H 0.3303 0.2134 0.1851 0.188 Uiso 1 1 calc R . .
H21B H 0.2390 0.2271 0.1395 0.188 Uiso 1 1 calc R . .
H21C H 0.2907 0.1880 0.0987 0.188 Uiso 1 1 calc R . .
C25 C 0.2206(18) 0.1031(9) 0.5467(14) 0.123(13) Uani 1 1 d . . .
H25A H 0.2431 0.0828 0.5944 0.184 Uiso 1 1 calc R . .
H25B H 0.1927 0.0839 0.4998 0.184 Uiso 1 1 calc R . .
H25C H 0.1807 0.1251 0.5647 0.184 Uiso 1 1 calc R . .
C46 C 0.7792(10) 0.2547(5) 0.4120(10) 0.030(4) Uani 1 1 d . . .
C73 C 0.7654(12) 0.0588(7) 0.5346(12) 0.061(6) Uani 1 1 d . . .
H73A H 0.7808 0.0701 0.5930 0.092 Uiso 1 1 calc R . .
H73B H 0.7791 0.0255 0.5321 0.092 Uiso 1 1 calc R . .
H73C H 0.7057 0.0632 0.5162 0.092 Uiso 1 1 calc R . .
C38 C 0.7188(11) 0.2179(5) 0.4004(10) 0.034(4) Uani 1 1 d . . .
C71 C 0.8128(11) 0.0863(6) 0.4768(10) 0.038(4) Uani 1 1 d . . .
H71 H 0.7983 0.1202 0.4800 0.046 Uiso 1 1 calc R . .
C10 C 0.1746(10) 0.0527(5) 0.3173(10) 0.030(4) Uani 1 1 d . . .
C13 C 0.0983(11) -0.0202(5) 0.2645(12) 0.041(5) Uani 1 1 d . . .
C65 C 0.7961(11) 0.0106(6) 0.2811(12) 0.046(5) Uani 1 1 d . . .
H65 H 0.8153 -0.0194 0.2670 0.055 Uiso 1 1 calc R . .
C40 C 0.8962(10) 0.1686(7) 0.3074(12) 0.047(5) Uani 1 1 d . . .
H40 H 0.8896 0.1375 0.2864 0.057 Uiso 1 1 calc R . .
C62 C 0.7399(9) 0.0962(5) 0.3253(10) 0.028(4) Uani 1 1 d . . .
C64 C 0.7474(11) 0.0358(5) 0.2209(10) 0.038(5) Uani 1 1 d . . .
H64 H 0.7329 0.0235 0.1653 0.046 Uiso 1 1 calc R . .
C34 C 0.4777(13) -0.0627(6) 0.4097(12) 0.059(6) Uani 1 1 d . . .
H34A H 0.4894 -0.0627 0.4718 0.088 Uiso 1 1 calc R . .
H34B H 0.5031 -0.0903 0.3880 0.088 Uiso 1 1 calc R . .
H34C H 0.4176 -0.0634 0.3908 0.088 Uiso 1 1 calc R . .
C23 C 0.2883(13) 0.1295(7) 0.5186(14) 0.060(6) Uiso 1 1 d . . .
H23 H 0.3282 0.1065 0.5006 0.072 Uiso 1 1 calc R . .
C9 C 0.1017(10) 0.0715(6) 0.3353(12) 0.044(5) Uani 1 1 d . . .
H9 H 0.1006 0.1022 0.3580 0.053 Uiso 1 1 calc R . .
C63 C 0.7180(10) 0.0804(5) 0.2403(11) 0.035(4) Uani 1 1 d . . .
C8 C 0.0286(10) 0.0442(6) 0.3191(12) 0.047(5) Uani 1 1 d . . .
H8 H -0.0217 0.0571 0.3314 0.056 Uiso 1 1 calc R . .
C11 C 0.2493(9) -0.0098(5) 0.2640(10) 0.027(4) Uani 1 1 d . . .
C4 C 0.2579(11) -0.0547(5) 0.2341(10) 0.042(5) Uani 1 1 d . . .
H4 H 0.3099 -0.0670 0.2256 0.051 Uiso 1 1 calc R . .
C56 C 0.6915(13) 0.2107(6) 0.6010(12) 0.055(5) Uani 1 1 d . . .
H56 H 0.7340 0.2077 0.5628 0.066 Uiso 1 1 calc R . .
C66 C 0.8179(10) 0.0270(6) 0.3608(13) 0.044(5) Uani 1 1 d . . .
H66 H 0.8528 0.0084 0.4013 0.052 Uiso 1 1 calc R . .
C47 C 0.8351(10) 0.1906(5) 0.3454(10) 0.030(4) Uani 1 1 d . . .
C48 C 0.8464(10) 0.2366(5) 0.3760(11) 0.034(4) Uani 1 1 d . . .
C31 C 0.4080(10) 0.0068(5) 0.1497(10) 0.032(4) Uani 1 1 d . . .
C68 C 0.6639(13) 0.1107(6) 0.1741(11) 0.049(5) Uani 1 1 d . . .
H68 H 0.6442 0.1386 0.2030 0.059 Uiso 1 1 calc R . .
C19 C 0.2574(13) 0.1608(6) 0.4444(13) 0.062(6) Uani 1 1 d . . .
C69 C 0.5878(11) 0.0826(6) 0.1302(12) 0.053(5) Uani 1 1 d . . .
H69A H 0.5541 0.1025 0.0879 0.080 Uiso 1 1 calc R . .
H69B H 0.5544 0.0726 0.1726 0.080 Uiso 1 1 calc R . .
H69C H 0.6067 0.0551 0.1021 0.080 Uiso 1 1 calc R . .
C29 C 0.5237(12) -0.0452(6) 0.1474(13) 0.053(5) Uani 1 1 d . . .
H29 H 0.5565 -0.0638 0.1164 0.063 Uiso 1 1 calc R . .
C30 C 0.4556(11) -0.0202(6) 0.1051(11) 0.043(5) Uani 1 1 d . . .
H30 H 0.4423 -0.0218 0.0451 0.051 Uiso 1 1 calc R . .
C15 C 0.2314(11) 0.1779(6) 0.2901(14) 0.049(5) Uani 1 1 d . . .
C50 C 0.6035(11) 0.2445(5) 0.4682(11) 0.036(4) Uani 1 1 d . . .
C42 C 0.9810(11) 0.2414(7) 0.3290(14) 0.058(6) Uani 1 1 d . . .
H42 H 1.0292 0.2581 0.3206 0.070 Uiso 1 1 calc R . .
C37 C 0.2885(14) 0.0095(8) 0.0266(15) 0.101(9) Uani 1 1 d . . .
H37A H 0.2433 0.0292 -0.0019 0.151 Uiso 1 1 calc R . .
H37B H 0.2653 -0.0191 0.0472 0.151 Uiso 1 1 calc R . .
H37C H 0.3256 0.0012 -0.0135 0.151 Uiso 1 1 calc R . .
C20 C 0.2421(14) 0.1631(8) 0.2031(17) 0.076(7) Uani 1 1 d . . .
H20 H 0.2813 0.1359 0.2090 0.091 Uiso 1 1 calc R . .
C52 C 0.5786(13) 0.2688(6) 0.6052(13) 0.055(6) Uani 1 1 d . . .
H52 H 0.5913 0.2687 0.6653 0.066 Uiso 1 1 calc R . .
C27 C 0.4959(11) -0.0168(5) 0.2814(11) 0.038(4) Uani 1 1 d . . .
C7 C 0.0280(10) 0.0000(7) 0.2865(12) 0.049(5) Uani 1 1 d . . .
H7 H -0.0222 -0.0174 0.2787 0.059 Uiso 1 1 calc R . .
C35 C 0.3380(10) 0.0368(6) 0.1027(12) 0.048(5) Uani 1 1 d . . .
H35 H 0.2990 0.0441 0.1431 0.058 Uiso 1 1 calc R . .
C45 C 0.7852(12) 0.2992(5) 0.4423(11) 0.050(5) Uani 1 1 d . . .
H45 H 0.7404 0.3123 0.4654 0.060 Uiso 1 1 calc R . .
C57 C 0.6609(14) 0.1619(7) 0.6135(14) 0.081(7) Uani 1 1 d . . .
H57A H 0.7068 0.1427 0.6423 0.121 Uiso 1 1 calc R . .
H57B H 0.6393 0.1480 0.5583 0.121 Uiso 1 1 calc R . .
H57C H 0.6167 0.1631 0.6482 0.121 Uiso 1 1 calc R . .
C53 C 0.5134(16) 0.2958(8) 0.5630(17) 0.082(8) Uani 1 1 d . . .
H53 H 0.4795 0.3123 0.5959 0.099 Uiso 1 1 calc R . .
C72 C 0.9074(11) 0.0799(8) 0.5125(13) 0.069(6) Uani 1 1 d . . .
H72A H 0.9186 0.0907 0.5715 0.103 Uiso 1 1 calc R . .
H72B H 0.9404 0.0983 0.4784 0.103 Uiso 1 1 calc R . .
H72C H 0.9223 0.0468 0.5101 0.103 Uiso 1 1 calc R . .
C58 C 0.7363(15) 0.2301(8) 0.6839(13) 0.086(8) Uani 1 1 d . . .
H58A H 0.7790 0.2078 0.7090 0.128 Uiso 1 1 calc R . .
H58B H 0.6966 0.2350 0.7229 0.128 Uiso 1 1 calc R . .
H58C H 0.7624 0.2600 0.6736 0.128 Uiso 1 1 calc R . .
C14 C 0.2619(10) 0.1481(5) 0.3616(12) 0.036(4) Uani 1 1 d . . .
C55 C 0.5439(14) 0.2734(7) 0.4284(14) 0.067(6) Uani 1 1 d . . .
C1 C 0.448(2) 0.1760(13) 0.466(3) 0.20(2) Uani 1 1 d . . .
H1A H 0.4914 0.1957 0.4975 0.298 Uiso 1 1 calc R . .
H1B H 0.4380 0.1490 0.5012 0.298 Uiso 1 1 calc R . .
H1C H 0.3965 0.1943 0.4527 0.298 Uiso 1 1 calc R . .
C49 C 0.9206(11) 0.2625(6) 0.3693(13) 0.050(5) Uani 1 1 d . . .
C5 C 0.1845(13) -0.0809(6) 0.2173(12) 0.055(6) Uani 1 1 d . . .
H5 H 0.1879 -0.1113 0.1939 0.066 Uiso 1 1 calc R . .
C28 C 0.5427(11) -0.0426(5) 0.2341(11) 0.038(4) Uani 1 1 d . . .
H28 H 0.5896 -0.0591 0.2623 0.046 Uiso 1 1 calc R . .
C36 C 0.3678(12) 0.0827(6) 0.0716(12) 0.058(6) Uani 1 1 d . . .
H36A H 0.3202 0.1006 0.0429 0.087 Uiso 1 1 calc R . .
H36B H 0.4062 0.0765 0.0318 0.087 Uiso 1 1 calc R . .
H36C H 0.3962 0.1007 0.1199 0.087 Uiso 1 1 calc R . .
C43 C 0.9243(13) 0.3090(6) 0.4039(13) 0.061(6) Uani 1 1 d . . .
H43 H 0.9716 0.3281 0.4025 0.073 Uiso 1 1 calc R . .
C17 C 0.1926(14) 0.2324(6) 0.3917(16) 0.073(8) Uani 1 1 d . . .
H17 H 0.1659 0.2608 0.4030 0.088 Uiso 1 1 calc R . .
C33 C 0.6074(11) -0.0121(7) 0.4118(13) 0.066(6) Uani 1 1 d . . .
H33A H 0.6151 -0.0124 0.4739 0.099 Uiso 1 1 calc R . .
H33B H 0.6277 0.0177 0.3925 0.099 Uiso 1 1 calc R . .
H33C H 0.6384 -0.0380 0.3919 0.099 Uiso 1 1 calc R . .
C22 C 0.1610(17) 0.1465(9) 0.1542(14) 0.103(9) Uani 1 1 d . . .
H22A H 0.1691 0.1363 0.0976 0.154 Uiso 1 1 calc R . .
H22B H 0.1207 0.1722 0.1489 0.154 Uiso 1 1 calc R . .
H22C H 0.1402 0.1203 0.1841 0.154 Uiso 1 1 calc R . .
C18 C 0.2248(18) 0.2039(8) 0.4557(17) 0.116(11) Uani 1 1 d . . .
H18 H 0.2248 0.2143 0.5121 0.139 Uiso 1 1 calc R . .
C59 C 0.5267(18) 0.2801(9) 0.3327(16) 0.097(9) Uani 1 1 d . . .
H59 H 0.5629 0.2573 0.3084 0.116 Uiso 1 1 calc R . .
C16 C 0.1987(11) 0.2202(6) 0.3106(17) 0.067(7) Uani 1 1 d . . .
H16 H 0.1797 0.2417 0.2663 0.080 Uiso 1 1 calc R . .
C24 C 0.333(2) 0.1566(9) 0.5961(14) 0.159(17) Uani 1 1 d . . .
H24A H 0.3800 0.1740 0.5799 0.238 Uiso 1 1 calc R . .
H24B H 0.3539 0.1345 0.6415 0.238 Uiso 1 1 calc R . .
H24C H 0.2946 0.1785 0.6161 0.238 Uiso 1 1 calc R . .
C61 C 0.5519(19) 0.3298(9) 0.3055(16) 0.122(12) Uani 1 1 d . . .
H61A H 0.5414 0.3322 0.2436 0.184 Uiso 1 1 calc R . .
H61B H 0.6110 0.3350 0.3263 0.184 Uiso 1 1 calc R . .
H61C H 0.5193 0.3535 0.3297 0.184 Uiso 1 1 calc R . .
C60 C 0.436(2) 0.2689(11) 0.2914(17) 0.154(15) Uani 1 1 d . . .
H60A H 0.4298 0.2730 0.2299 0.232 Uiso 1 1 calc R . .
H60B H 0.3978 0.2902 0.3142 0.232 Uiso 1 1 calc R . .
H60C H 0.4226 0.2365 0.3042 0.232 Uiso 1 1 calc R . .
Cl1 Cl -0.0857(5) 0.3036(4) 0.1094(7) 0.174(4) Uani 1 1 d . . .
Cl2 Cl 0.0496(9) 0.2518(6) 0.0750(8) 0.267(8) Uani 1 1 d . . .
C1S C 0.0145(17) 0.3039(9) 0.067(3) 0.174(19) Uani 1 1 d . . .
H1S1 H 0.0053 0.3141 0.0070 0.209 Uiso 1 1 calc R . .
H1S2 H 0.0543 0.3258 0.1002 0.209 Uiso 1 1 calc R . .
C2S C 0.016(3) 0.5141(14) 0.472(3) 0.103(19) Uiso 0.50 1 d PD A 3
C3S C 0.043(8) 0.4692(18) 0.459(7) 0.17(5) Uiso 0.50 1 d PD A 3
H3S H 0.0768 0.4635 0.4177 0.200 Uiso 0.50 1 calc PR A 3
C4S C 0.020(3) 0.4328(12) 0.507(3) 0.076(14) Uiso 0.50 1 d PD A 3
H4S H 0.0414 0.4022 0.5014 0.092 Uiso 0.50 1 calc PR A 3
C5S C -0.034(4) 0.4408(14) 0.563(4) 0.12(3) Uiso 0.50 1 d PD A 3
H5S H -0.0531 0.4153 0.5929 0.144 Uiso 0.50 1 calc PR A 3
C6S C -0.061(3) 0.4857(17) 0.576(3) 0.12(2) Uiso 0.50 1 d PD A 3
H6S H -0.0996 0.4910 0.6131 0.145 Uiso 0.50 1 calc PR A 3
C7S C -0.030(7) 0.5227(15) 0.535(7) 0.16(5) Uiso 0.50 1 d PD A 3
H7S H -0.0415 0.5540 0.5498 0.188 Uiso 0.50 1 calc PR A 3
C8S C 0.064(6) 0.557(3) 0.415(7) 0.21(4) Uiso 0.50 1 d P A 3
H8S1 H 0.0419 0.5885 0.4255 0.310 Uiso 0.50 1 calc PR A 3
H8S2 H 0.0517 0.5506 0.3540 0.310 Uiso 0.50 1 calc PR A 3
H8S3 H 0.1239 0.5570 0.4338 0.310 Uiso 0.50 1 calc PR A 3
S1 S 0.1304(6) 0.3647(4) 0.2832(8) 0.047(4) Uani 0.505(16) 1 d PG B 1
O3 O 0.0867(8) 0.3523(6) 0.3520(10) 0.089(11) Uiso 0.505(16) 1 d PG B 1
O4 O 0.1426(9) 0.3255(5) 0.2290(9) 0.060(8) Uiso 0.505(16) 1 d PG B 1
O5 O 0.0973(8) 0.4060(5) 0.2369(12) 0.18(3) Uiso 0.505(16) 1 d PG B 1
F1 F 0.2783(7) 0.3931(5) 0.2762(10) 0.052(6) Uiso 0.505(16) 1 d PG B 1
F2 F 0.2288(10) 0.4169(5) 0.3851(10) 0.094(9) Uiso 0.505(16) 1 d PG B 1
F3 F 0.2688(8) 0.3456(6) 0.3781(10) 0.087(12) Uiso 0.505(16) 1 d PG B 1
C1T C 0.2320(6) 0.3809(4) 0.3333(7) 0.057(13) Uiso 0.505(16) 1 d PG B 1
S1' S 0.1296(9) 0.3778(6) 0.3172(11) 0.156(13) Uani 0.495(16) 1 d PG B 2
O3' O 0.0932(12) 0.3314(8) 0.3160(18) 0.124(15) Uiso 0.495(16) 1 d PG B 2
O4' O 0.1081(10) 0.4029(7) 0.2378(12) 0.034(8) Uiso 0.495(16) 1 d PG B 2
O5' O 0.1182(15) 0.4053(10) 0.3907(13) 0.42(7) Uiso 0.495(16) 1 d PG B 2
F1' F 0.2790(10) 0.4084(8) 0.3303(18) 0.152(15) Uiso 0.495(16) 1 d PG B 2
F2' F 0.2658(14) 0.3452(9) 0.3995(16) 0.16(2) Uiso 0.495(16) 1 d PG B 2
F3' F 0.2569(12) 0.3431(9) 0.2642(17) 0.168(17) Uiso 0.495(16) 1 d PG B 2
C1T' C 0.2386(9) 0.3681(7) 0.3284(13) 0.12(3) Uiso 0.495(16) 1 d PG B 2

loop_
_atom_site_aniso_label
_atom_site_aniso_U_11
_atom_site_aniso_U_22
_atom_site_aniso_U_33
_atom_site_aniso_U_23
_atom_site_aniso_U_13
_atom_site_aniso_U_12
Pt1 0.0278(4) 0.0337(4) 0.0327(4) -0.0021(3) 0.0077(3) -0.0031(3)
Pt2 0.0281(4) 0.0326(4) 0.0312(4) -0.0047(3) 0.0097(3) -0.0009(3)
N4 0.039(8) 0.016(6) 0.029(8) -0.010(5) 0.012(6) -0.003(6)
C32 0.036(10) 0.026(9) 0.053(13) 0.010(8) 0.013(9) -0.006(8)
C54 0.099(19) 0.062(14) 0.09(2) 0.002(13) 0.060(16) 0.029(13)
N2 0.046(9) 0.022(7) 0.035(9) -0.006(6) 0.017(7) 0.003(6)
C3 0.020(9) 0.031(9) 0.033(10) 0.003(7) 0.006(7) 0.008(7)
C67 0.041(10) 0.018(8) 0.041(11) 0.000(7) 0.031(9) 0.010(7)
C26 0.051(12) 0.029(9) 0.033(11) -0.006(8) 0.006(9) -0.010(8)
C44 0.076(16) 0.040(11) 0.069(16) -0.004(10) 0.023(13) -0.027(11)
C6 0.036(11) 0.047(11) 0.068(15) -0.008(10) -0.009(10) -0.016(9)
O1 0.033(6) 0.047(7) 0.051(8) -0.012(6) 0.020(6) -0.014(6)
C51 0.064(13) 0.052(11) 0.027(11) -0.020(9) 0.004(10) 0.009(10)
C41 0.046(13) 0.078(16) 0.087(18) -0.006(13) 0.024(12) -0.009(12)
C12 0.046(11) 0.041(10) 0.013(9) -0.004(7) 0.008(8) -0.016(8)
C39 0.039(10) 0.011(7) 0.023(9) 0.000(6) 0.005(7) 0.002(7)
O2 0.045(8) 0.064(9) 0.059(10) -0.021(7) 0.023(7) -0.008(7)
N3 0.040(9) 0.038(8) 0.029(8) 0.002(6) 0.017(7) 0.012(7)
C70 0.070(15) 0.067(14) 0.067(16) 0.018(12) 0.008(13) -0.001(12)
C2 0.028(9) 0.044(10) 0.028(10) 0.026(8) 0.003(8) 0.004(8)
N1 0.026(7) 0.030(7) 0.043(9) 0.001(6) 0.012(7) -0.011(6)
C21 0.056(16) 0.16(3) 0.17(3) 0.11(2) 0.027(17) -0.009(17)
C25 0.18(3) 0.14(2) 0.037(14) 0.007(15) -0.008(17) 0.13(2)
C46 0.039(10) 0.029(8) 0.022(9) -0.003(7) 0.008(8) 0.010(8)
C73 0.074(15) 0.073(14) 0.039(13) 0.021(11) 0.017(11) -0.003(12)
C38 0.051(12) 0.032(9) 0.018(9) -0.007(7) -0.002(8) -0.013(8)
C71 0.059(12) 0.037(9) 0.016(9) 0.004(7) -0.002(9) 0.000(8)
C10 0.032(9) 0.030(8) 0.029(10) -0.001(7) 0.012(8) 0.003(7)
C13 0.043(11) 0.016(8) 0.061(13) 0.002(8) -0.002(10) -0.001(8)
C65 0.053(12) 0.032(10) 0.053(14) 0.006(9) 0.013(11) 0.002(9)
C40 0.032(10) 0.054(11) 0.061(14) -0.006(10) 0.021(10) 0.003(9)
C62 0.027(9) 0.028(8) 0.031(10) -0.001(7) 0.008(7) 0.002(7)
C64 0.081(14) 0.017(8) 0.021(10) -0.002(7) 0.019(9) 0.005(8)
C34 0.084(16) 0.038(11) 0.055(14) 0.013(9) 0.014(12) -0.015(10)
C9 0.029(10) 0.040(10) 0.065(14) 0.001(9) 0.011(9) -0.002(8)
C63 0.032(10) 0.027(8) 0.048(12) 0.026(8) 0.015(9) -0.003(7)
C8 0.018(9) 0.058(12) 0.065(14) 0.002(10) 0.008(9) 0.010(9)
C11 0.029(9) 0.022(8) 0.031(10) -0.004(7) 0.013(8) -0.003(7)
C4 0.056(12) 0.035(10) 0.035(11) -0.006(8) 0.003(9) -0.004(9)
C56 0.079(15) 0.035(10) 0.049(13) -0.006(9) 0.003(11) -0.005(10)
C66 0.028(10) 0.039(10) 0.064(15) 0.021(9) 0.009(10) -0.001(8)
C47 0.040(10) 0.021(8) 0.030(10) -0.001(7) 0.013(8) -0.008(7)
C48 0.027(9) 0.037(9) 0.039(11) 0.013(8) 0.005(8) -0.008(8)
C31 0.035(10) 0.039(9) 0.023(10) -0.006(7) 0.009(8) -0.005(8)
C68 0.094(16) 0.034(10) 0.030(11) 0.008(8) 0.039(11) 0.002(10)
C19 0.086(16) 0.040(11) 0.055(14) -0.019(9) -0.006(12) 0.038(11)
C69 0.057(13) 0.058(12) 0.044(13) -0.004(10) 0.005(10) -0.011(10)
C29 0.058(13) 0.053(12) 0.052(14) -0.010(10) 0.021(11) 0.008(10)
C30 0.062(13) 0.049(11) 0.018(10) -0.021(8) 0.008(9) -0.002(10)
C15 0.043(12) 0.025(9) 0.081(16) 0.009(10) 0.018(11) 0.012(8)
C50 0.047(11) 0.025(8) 0.038(11) -0.011(8) 0.017(9) -0.002(8)
C42 0.035(11) 0.047(12) 0.099(19) 0.001(11) 0.029(12) -0.008(9)
C37 0.084(19) 0.101(19) 0.10(2) -0.041(16) -0.042(16) 0.000(15)
C20 0.065(16) 0.069(15) 0.10(2) 0.035(14) 0.035(15) 0.036(13)
C52 0.087(16) 0.045(11) 0.038(12) -0.016(9) 0.028(12) 0.007(11)
C27 0.045(11) 0.032(9) 0.041(12) -0.015(8) 0.024(9) -0.007(8)
C7 0.023(10) 0.061(12) 0.062(14) -0.005(10) 0.002(9) -0.006(9)
C35 0.029(10) 0.068(13) 0.048(13) -0.005(10) 0.007(9) -0.002(9)
C45 0.079(15) 0.024(9) 0.051(13) -0.011(8) 0.027(11) -0.005(9)
C57 0.082(17) 0.088(17) 0.066(17) 0.003(13) -0.009(14) 0.008(14)
C53 0.10(2) 0.078(16) 0.08(2) 0.000(15) 0.072(17) 0.010(15)
C72 0.040(12) 0.104(17) 0.053(15) -0.019(12) -0.017(11) 0.000(12)
C58 0.10(2) 0.100(18) 0.051(16) -0.023(13) 0.006(14) -0.035(16)
C14 0.031(9) 0.021(8) 0.055(12) 0.008(8) 0.001(9) 0.005(7)
C55 0.082(16) 0.055(13) 0.069(17) 0.005(11) 0.029(13) 0.034(12)
C1 0.15(4) 0.21(4) 0.24(5) 0.12(4) 0.03(3) 0.07(3)
C49 0.042(12) 0.041(11) 0.067(14) 0.023(10) 0.010(10) -0.017(9)
C5 0.073(15) 0.032(10) 0.055(14) -0.008(9) -0.002(12) -0.023(10)
C28 0.049(11) 0.029(9) 0.042(12) -0.002(8) 0.022(9) 0.003(8)
C36 0.065(14) 0.053(12) 0.055(14) -0.004(10) 0.003(11) -0.017(11)
C43 0.071(15) 0.031(10) 0.081(17) 0.000(10) 0.016(13) -0.018(10)
C17 0.101(19) 0.030(11) 0.077(18) -0.019(11) -0.021(15) 0.032(11)
C33 0.040(12) 0.075(14) 0.074(16) -0.011(12) -0.021(11) 0.002(11)
C22 0.14(3) 0.13(2) 0.038(15) 0.005(15) 0.027(16) -0.04(2)
C18 0.17(3) 0.078(17) 0.08(2) -0.039(15) -0.036(19) 0.063(19)
C59 0.13(2) 0.12(2) 0.053(17) 0.021(15) 0.041(17) 0.073(19)
C16 0.032(12) 0.039(11) 0.12(2) 0.019(13) -0.006(13) 0.004(9)
C24 0.30(4) 0.11(2) 0.034(15) -0.044(14) -0.08(2) 0.10(3)
C61 0.18(3) 0.12(2) 0.08(2) 0.057(18) 0.05(2) 0.05(2)
C60 0.21(4) 0.19(3) 0.046(19) 0.001(19) -0.04(2) 0.08(3)
Cl1 0.093(6) 0.221(11) 0.209(11) 0.077(9) 0.030(7) -0.009(7)
Cl2 0.250(15) 0.373(19) 0.148(11) -0.016(12) -0.056(10) 0.144(15)
C1S 0.08(2) 0.063(18) 0.36(6) 0.03(3) -0.03(3) 0.004(17)
S1 0.027(6) 0.038(6) 0.077(9) 0.030(6) 0.014(5) 0.005(4)
S1' 0.101(16) 0.079(14) 0.32(4) 0.03(2) 0.11(2) 0.014(11)

loop_
_atom_type_symbol
_atom_type_description
_atom_type_scat_dispersion_real
_atom_type_scat_dispersion_imag
_atom_type_scat_source
C C 0.0033 0.0016 'International Tables Vol C Tables 4.2.6.8 and 6.1.1.4'
H H 0.0000 0.0000 'International Tables Vol C Tables 4.2.6.8 and 6.1.1.4'
N N 0.0061 0.0033 'International Tables Vol C Tables 4.2.6.8 and 6.1.1.4'
O O 0.0106 0.0060 'International Tables Vol C Tables 4.2.6.8 and 6.1.1.4'
F F 0.0171 0.0103 'International Tables Vol C Tables 4.2.6.8 and 6.1.1.4'
S S 0.1246 0.1234 'International Tables Vol C Tables 4.2.6.8 and 6.1.1.4'
Pt Pt -1.7033 8.3905 'International Tables Vol C Tables 4.2.6.8 and 6.1.1.4'
Cl Cl 0.1484 0.1585 'International Tables Vol C Tables 4.2.6.8 and 6.1.1.4'

loop_
_geom_angle_atom_site_label_1
_geom_angle_atom_site_label_2
_geom_angle_atom_site_label_3
_geom_angle
_geom_angle_site_symmetry_1
_geom_angle_site_symmetry_3
_geom_angle_publ_flag
O1 Pt1 N2 98.8(5) . . ?
O1 Pt1 N1 179.0(5) . . ?
N2 Pt1 N1 80.1(5) . . ?
O1 Pt1 O2 78.4(5) . . ?
N2 Pt1 O2 177.2(5) . . ?
N1 Pt1 O2 102.7(5) . . ?
O1 Pt1 Pt2 37.9(3) . . ?
N2 Pt1 Pt2 136.6(4) . . ?
N1 Pt1 Pt2 143.2(4) . . ?
O2 Pt1 Pt2 40.5(4) . . ?
O1 Pt2 N4 98.6(4) . . ?
O1 Pt2 N3 178.3(5) . . ?
N4 Pt2 N3 80.1(5) . . ?
O1 Pt2 O2 79.4(5) . . ?
N4 Pt2 O2 176.0(5) . . ?
N3 Pt2 O2 101.9(5) . . ?
O1 Pt2 Pt1 38.4(3) . . ?
N4 Pt2 Pt1 136.8(3) . . ?
N3 Pt2 Pt1 142.8(4) . . ?
O2 Pt2 Pt1 41.0(3) . . ?
C39 N4 C62 118.6(12) . . ?
C39 N4 Pt2 114.6(9) . . ?
C62 N4 Pt2 126.7(9) . . ?
C27 C32 C33 113.6(15) . . ?
C27 C32 C34 109.9(14) . . ?
C33 C32 C34 111.3(15) . . ?
C53 C54 C55 117(2) . . ?
C3 N2 C26 121.3(13) . . ?
C3 N2 Pt1 114.3(10) . . ?
C26 N2 Pt1 124.4(10) . . ?
N2 C3 C2 115.0(14) . . ?
N2 C3 C11 134.9(14) . . ?
C2 C3 C11 108.8(13) . . ?
C62 C67 C66 118.0(16) . . ?
C62 C67 C71 121.9(13) . . ?
C66 C67 C71 120.0(15) . . ?
C27 C26 C31 122.3(16) . . ?
C27 C26 N2 119.4(15) . . ?
C31 C26 N2 118.3(15) . . ?
C45 C44 C43 122.2(17) . . ?
C5 C6 C13 120.1(16) . . ?
Pt2 O1 Pt1 103.7(5) . . ?
C50 C51 C52 117.3(17) . . ?
C50 C51 C56 124.5(16) . . ?
C52 C51 C56 118.2(18) . . ?
C42 C41 C40 124.3(19) . . ?
C11 C12 C13 124.5(14) . . ?
C11 C12 C10 114.1(14) . . ?
C13 C12 C10 121.5(15) . . ?
N4 C39 C38 116.5(14) . . ?
N4 C39 C47 137.4(13) . . ?
C38 C39 C47 106.1(12) . . ?
C1 O2 Pt2 124.6(18) . . ?
C1 O2 Pt1 118.8(18) . . ?
Pt2 O2 Pt1 98.5(5) . . ?
C38 N3 C50 121.3(13) . . ?
C38 N3 Pt2 115.2(10) . . ?
C50 N3 Pt2 123.5(10) . . ?
N1 C2 C3 116.9(14) . . ?
N1 C2 C10 133.8(15) . . ?
C3 C2 C10 109.1(14) . . ?
C2 N1 C14 121.5(13) . . ?
C2 N1 Pt1 112.2(10) . . ?
C14 N1 Pt1 126.0(9) . . ?
C45 C46 C48 118.1(16) . . ?
C45 C46 C38 137.8(16) . . ?
C48 C46 C38 104.0(13) . . ?
N3 C38 C46 137.4(15) . . ?
N3 C38 C39 112.5(13) . . ?
C46 C38 C39 110.1(14) . . ?
C73 C71 C67 111.6(14) . . ?
C73 C71 C72 106.8(15) . . ?
C67 C71 C72 112.4(14) . . ?
C9 C10 C12 118.4(15) . . ?
C9 C10 C2 138.4(15) . . ?
C12 C10 C2 103.2(13) . . ?
C7 C13 C12 117.2(15) . . ?
C7 C13 C6 128.5(17) . . ?
C12 C13 C6 114.1(16) . . ?
C66 C65 C64 121.4(17) . . ?
C47 C40 C41 116.5(17) . . ?
C67 C62 C63 121.5(14) . . ?
C67 C62 N4 120.0(14) . . ?
C63 C62 N4 118.5(13) . . ?
C65 C64 C63 120.4(16) . . ?
C25 C23 C19 111.9(18) . . ?
C25 C23 C24 107(2) . . ?
C19 C23 C24 113.0(18) . . ?
C10 C9 C8 118.7(16) . . ?
C64 C63 C62 117.0(14) . . ?
C64 C63 C68 122.4(16) . . ?
C62 C63 C68 120.6(14) . . ?
C7 C8 C9 122.1(16) . . ?
C4 C11 C12 120.5(15) . . ?
C4 C11 C3 134.5(15) . . ?
C12 C11 C3 104.7(12) . . ?
C11 C4 C5 115.4(17) . . ?
C51 C56 C57 112.3(17) . . ?
C51 C56 C58 114.7(16) . . ?
C57 C56 C58 110.3(18) . . ?
C65 C66 C67 121.6(17) . . ?
C40 C47 C48 120.5(15) . . ?
C40 C47 C39 134.3(14) . . ?
C48 C47 C39 105.1(13) . . ?
C47 C48 C46 114.6(14) . . ?
C47 C48 C49 121.4(16) . . ?
C46 C48 C49 124.0(15) . . ?
C30 C31 C26 118.2(16) . . ?
C30 C31 C35 120.1(16) . . ?
C26 C31 C35 121.5(15) . . ?
C63 C68 C69 110.7(13) . . ?
C63 C68 C70 108.1(15) . . ?
C69 C68 C70 111.1(15) . . ?
C18 C19 C14 116.3(19) . . ?
C18 C19 C23 121(2) . . ?
C14 C19 C23 122.4(16) . . ?
C28 C29 C30 119.4(17) . . ?
C31 C30 C29 120.5(16) . . ?
C16 C15 C14 115(2) . . ?
C16 C15 C20 125.3(19) . . ?
C14 C15 C20 119.6(15) . . ?
C55 C50 C51 123.7(17) . . ?
C55 C50 N3 119.4(16) . . ?
C51 C50 N3 116.7(15) . . ?
C41 C42 C49 118.6(17) . . ?
C15 C20 C22 110.3(18) . . ?
C15 C20 C21 114(2) . . ?
C22 C20 C21 109(2) . . ?
C53 C52 C51 118.1(19) . . ?
C28 C27 C26 117.5(17) . . ?
C28 C27 C32 120.8(17) . . ?
C26 C27 C32 121.7(15) . . ?
C8 C7 C13 122.0(16) . . ?
C36 C35 C31 113.1(14) . . ?
C36 C35 C37 109.3(17) . . ?
C31 C35 C37 111.0(16) . . ?
C46 C45 C44 120.8(18) . . ?
C54 C53 C52 123(2) . . ?
C19 C14 N1 119.9(14) . . ?
C19 C14 C15 122.5(16) . . ?
N1 C14 C15 117.4(16) . . ?
C50 C55 C54 120(2) . . ?
C50 C55 C59 123.4(18) . . ?
C54 C55 C59 117(2) . . ?
C42 C49 C43 126.0(17) . . ?
C42 C49 C48 118.5(17) . . ?
C43 C49 C48 115.5(18) . . ?
C6 C5 C4 125.2(17) . . ?
C27 C28 C29 122.1(18) . . ?
C44 C43 C49 119.4(18) . . ?
C18 C17 C16 119(2) . . ?
C17 C18 C19 124(2) . . ?
C55 C59 C60 114(2) . . ?
C55 C59 C61 112(2) . . ?
C60 C59 C61 110(2) . . ?
C17 C16 C15 123(2) . . ?
Cl2 C1S Cl1 106.9(18) . . ?
C7S C2S C3S 120.0(13) . . ?
C7S C2S C8S 126(4) . . ?
C3S C2S C8S 113(4) . . ?
C2S C3S C4S 119.9(11) . . ?
C5S C4S C3S 119.8(11) . . ?
C4S C5S C6S 120.2(11) . . ?
C5S C6S C7S 119.6(12) . . ?
C2S C7S C6S 119.6(15) . . ?
O3 S1 O5 113.5 . . ?
O3 S1 O4 113.4 . . ?
O5 S1 O4 113.5 . . ?
O3 S1 C1T 105.1 . . ?
O5 S1 C1T 105.1 . . ?
O4 S1 C1T 105.1 . . ?
F3 C1T F1 108.3 . . ?
F3 C1T F2 108.2 . . ?
F1 C1T F2 108.2 . . ?
F3 C1T S1 110.7 . . ?
F1 C1T S1 110.7 . . ?
F2 C1T S1 110.7 . . ?
O3' S1' O4' 113.5 . . ?
O3' S1' O5' 113.5 . . ?
O4' S1' O5' 113.4 . . ?
O3' S1' C1T' 105.1 . . ?
O4' S1' C1T' 105.1 . . ?
O5' S1' C1T' 105.1 . . ?
F1' C1T' F2' 108.2 . . ?
F1' C1T' F3' 108.2 . . ?
F2' C1T' F3' 108.2 . . ?
F1' C1T' S1' 110.7 . . ?
F2' C1T' S1' 110.7 . . ?
F3' C1T' S1' 110.7 . . ?

loop_
_geom_bond_atom_site_label_1
_geom_bond_atom_site_label_2
_geom_bond_distance
_geom_bond_site_symmetry_2
_geom_bond_publ_flag
Pt1 O1 1.959(10) . ?
Pt1 N2 1.995(12) . ?
Pt1 N1 2.003(12) . ?
Pt1 O2 2.032(12) . ?
Pt1 Pt2 3.0633(10) . ?
Pt2 O1 1.936(10) . ?
Pt2 N4 1.972(12) . ?
Pt2 N3 1.993(13) . ?
Pt2 O2 2.013(12) . ?
N4 C39 1.293(16) . ?
N4 C62 1.471(17) . ?
C32 C27 1.49(2) . ?
C32 C33 1.55(2) . ?
C32 C34 1.55(2) . ?
C54 C53 1.38(3) . ?
C54 C55 1.40(3) . ?
N2 C3 1.287(18) . ?
N2 C26 1.435(19) . ?
C3 C2 1.43(2) . ?
C3 C11 1.48(2) . ?
C67 C62 1.38(2) . ?
C67 C66 1.39(2) . ?
C67 C71 1.52(2) . ?
C26 C27 1.39(2) . ?
C26 C31 1.39(2) . ?
C44 C45 1.40(2) . ?
C44 C43 1.41(3) . ?
C6 C5 1.38(2) . ?
C6 C13 1.43(2) . ?
C51 C50 1.39(2) . ?
C51 C52 1.41(2) . ?
C51 C56 1.49(2) . ?
C41 C42 1.38(3) . ?
C41 C40 1.43(2) . ?
C12 C11 1.40(2) . ?
C12 C13 1.41(2) . ?
C12 C10 1.46(2) . ?
C39 C38 1.47(2) . ?
C39 C47 1.47(2) . ?
O2 C1 1.43(4) . ?
N3 C38 1.318(19) . ?
N3 C50 1.483(18) . ?
C70 C68 1.55(2) . ?
C2 N1 1.316(19) . ?
C2 C10 1.48(2) . ?
N1 C14 1.445(18) . ?
C21 C20 1.54(3) . ?
C25 C23 1.47(3) . ?
C46 C45 1.36(2) . ?
C46 C48 1.42(2) . ?
C46 C38 1.43(2) . ?
C73 C71 1.52(2) . ?
C71 C72 1.57(2) . ?
C10 C9 1.38(2) . ?
C13 C7 1.38(2) . ?
C65 C66 1.35(2) . ?
C65 C64 1.35(2) . ?
C40 C47 1.40(2) . ?
C62 C63 1.42(2) . ?
C64 C63 1.41(2) . ?
C23 C19 1.50(3) . ?
C23 C24 1.54(3) . ?
C9 C8 1.41(2) . ?
C63 C68 1.53(2) . ?
C8 C7 1.37(2) . ?
C11 C4 1.38(2) . ?
C4 C5 1.40(2) . ?
C56 C57 1.50(2) . ?
C56 C58 1.51(2) . ?
C47 C48 1.40(2) . ?
C48 C49 1.44(2) . ?
C31 C30 1.38(2) . ?
C31 C35 1.52(2) . ?
C68 C69 1.55(2) . ?
C19 C18 1.36(2) . ?
C19 C14 1.39(2) . ?
C29 C28 1.37(2) . ?
C29 C30 1.40(2) . ?
C15 C16 1.38(2) . ?
C15 C14 1.45(2) . ?
C15 C20 1.49(3) . ?
C50 C55 1.35(2) . ?
C42 C49 1.40(2) . ?
C37 C35 1.56(2) . ?
C20 C22 1.50(3) . ?
C52 C53 1.40(3) . ?
C27 C28 1.37(2) . ?
C35 C36 1.51(2) . ?
C55 C59 1.52(3) . ?
C49 C43 1.43(2) . ?
C17 C18 1.35(3) . ?
C17 C16 1.36(3) . ?
C59 C60 1.56(4) . ?
C59 C61 1.56(3) . ?
Cl1 C1S 1.87(3) . ?
Cl2 C1S 1.59(3) . ?
C2S C7S 1.38(3) . ?
C2S C3S 1.38(3) . ?
C2S C8S 1.79(10) . ?
C3S C4S 1.38(3) . ?
C4S C5S 1.37(3) . ?
C5S C6S 1.38(3) . ?
C6S C7S 1.38(3) . ?
S1 O3 1.4497 . ?
S1 O5 1.4497 . ?
S1 O4 1.4507 . ?
S1 C1T 1.7840 . ?
F1 C1T 1.3242 . ?
F2 C1T 1.3252 . ?
F3 C1T 1.3238 . ?
S1' O3' 1.4498 . ?
S1' O4' 1.4499 . ?
S1' O5' 1.4499 . ?
S1' C1T' 1.7840 . ?
F1' C1T' 1.3240 . ?
F2' C1T' 1.3243 . ?
F3' C1T' 1.3246 . ?
